data_7103013
loop_
_publ_author_name
'Henry, Paul F'
'Weller, Mark T'
'Wilson, Chick C'

_publ_section_title
;
 Hydrogenous materials using powder neutron diffraction: full
 structural determination of adsorbed water molecules in a zeolite.
;
_journal_issue 13
_journal_name_full 'Chemical communications (Cambridge, England)'
_journal_page_first 1557
_journal_page_last 1559
_journal_paper_doi 10.1039/b719464a
_journal_year 2008
_chemical_formula_sum 'Al2 Ca H10 O21 Si6'
_chemical_formula_weight 608.62
_chemical_name_systematic ' ?'
_space_group_IT_number 4
_symmetry_cell_setting monoclinic
_symmetry_space_group_name_Hall 'P 2yb'
_symmetry_space_group_name_H-M 'P 1 21 1'
_cell_angle_alpha 90.0
_cell_angle_beta 105.5938(25)
_cell_angle_gamma 90.0
_cell_formula_units_Z 2
_cell_length_a 7.43605(22)
_cell_length_b 17.3988(5)
_cell_length_c 7.29555(21)
_cell_volume 909.14(4)
_pd_block_id 2007-12-17T17:50|PUBLICATIONCONSTRAIN_phase1|Paul_Henry||
_pd_phase_name GOO
_cod_data_source_file b719464a.txt
_cod_data_source_block PUBLICATIONCONSTRAIN_phase_1
_cod_depositor_comments
;
The following automatic conversions were performed:
'_geom_bond_publ_flag' value 'N' changed to 'n' according to
'/home/saulius/struct/CIF-dictionaries/cif_core.dic' dictionary named
'cif_core.dic' version 2.4.1 from 2010-06-29 (150
times).

'_geom_angle_publ_flag' value 'N' changed to 'n' according to
'/home/saulius/struct/CIF-dictionaries/cif_core.dic' dictionary named
'cif_core.dic' version 2.4.1 from 2010-06-29 (117 times).

Automatic conversion script
Id: cif_fix_enum 1527 2010-12-29 10:47:43Z saulius 
;
_cod_database_code 7103013

loop_
_symmetry_equiv_pos_site_id
_symmetry_equiv_pos_as_xyz
1 +x,+y,+z
2 -x,+y+1/2,-z

loop_
_atom_site_type_symbol
_atom_site_label
_atom_site_fract_x
_atom_site_fract_y
_atom_site_fract_z
_atom_site_occupancy
_atom_site_thermal_displace_type
_atom_site_U_iso_or_equiv
_atom_site_symmetry_multiplicity
Si SI1 0.3328(9) 0.4735(4) 0.6296(10) 1.0 Uiso 0.0127(13) 2
Si SI2 0.3167(10) 0.1309(4) 0.6046(11) 1.0 Uiso 0.0127(13) 2
Si SI3 0.0227(9) 0.2616(4) 0.5187(10) 1.0 Uiso 0.0127(13) 2
Si SI4 0.1027(9) 0.0575(4) 0.8613(9) 1.0 Uiso 0.0127(13) 2
Si SI5 0.0947(10) 0.3835(4) 0.8348(10) 1.0 Uiso 0.0127(13) 2
Si SI6 0.2401(10) 0.0021(4) 0.2777(10) 1.0 Uiso 0.0127(13) 2
Al AL7 0.7485(10) 0.1302(4) 0.5913(10) 1.0 Uiso 0.0238(30) 2
Al AL8 0.0675(10) 0.3989(4) 0.2627(10) 1.0 Uiso 0.0238(30) 2
O O9 0.7185(14) 0.0639(4) 0.4099(12) 1.0 Uiso 0.0103(4) 2
O O10 0.5377(10) 0.1491(5) 0.6384(14) 1.0 Uiso 0.0103(4) 2
O O11 0.8379(11) 0.2097(5) 0.5051(13) 1.0 Uiso 0.0103(4) 2
O O12 0.9022(10) 0.1014(5) 0.8015(12) 1.0 Uiso 0.0103(4) 2
O O13 0.2574(12) 0.4402(5) 0.8034(12) 1.0 Uiso 0.0103(4) 2
O O14 0.2644(11) 0.4186(4) 0.4434(12) 1.0 Uiso 0.0103(4) 2
O O15 0.5580(9) 0.4626(5) 0.7056(12) 1.0 Uiso 0.0103(4) 2
O O16 0.1957(10) 0.2057(5) 0.5091(13) 1.0 Uiso 0.0103(4) 2
O O17 0.2667(13) 0.1037(5) 0.7983(13) 1.0 Uiso 0.0103(4) 2
O O18 0.2563(12) 0.0589(5) 0.4583(11) 1.0 Uiso 0.0103(4) 2
O O19 0.0814(15) 0.3007(5) 0.7290(11) 1.0 Uiso 0.0103(4) 2
O O20 0.9692(12) 0.3187(5) 0.3350(14) 1.0 Uiso 0.0103(4) 2
O O21 0.9009(12) 0.4703(4) 0.2210(13) 1.0 Uiso 0.0103(4) 2
O O22 0.1730(12) 0.0580(5) 0.0929(9) 1.0 Uiso 0.0103(4) 2
O O23 0.1237(13) 0.3681(5) 0.0606(9) 1.0 Uiso 0.0103(4) 2
O O24 0.9043(11) 0.4307(5) 0.7398(14) 1.0 Uiso 0.0103(4) 2
Ca CA25 0.6593(18) 0.2717(9) 0.1951(18) 1.0 Uiso 0.0249(33) 2
H H1W1 0.2344(22) 0.2542(11) 0.0645(29) 1.0 Uiso 0.0506(29) 2
O OW1 0.3486(17) 0.2215(7) 0.0894(17) 1.0 Uiso 0.0506(29) 2
H H2W1 0.334(4) 0.1815(9) -0.0117(23) 1.0 Uiso 0.0506(29) 2
O OW2 0.6344(20) 0.2977(6) 0.8788(15) 1.0 Uiso 0.0529(33) 2
H H1W2 0.3640(33) 0.8429(9) 0.2056(24) 1.0 Uiso 0.0529(33) 2
H H2W2 0.6202(29) 0.2631(11) 0.7667(23) 1.0 Uiso 0.0529(33) 2
O OW3 0.7582(17) 0.1517(6) 0.1028(14) 1.0 Uiso 0.0269(22) 2
O OW4 0.5685(16) 0.4013(6) 0.1625(19) 1.0 Uiso 0.0517(28) 2
H H1W5 0.4534(27) 0.3527(8) 0.4431(28) 1.0 Uiso 0.0472(27) 2
H H1W3 0.7977(26) 0.1303(9) -0.0071(20) 1.0 Uiso 0.0269(22) 2
H H2W3 0.7627(24) 0.1073(8) 0.1908(20) 1.0 Uiso 0.0269(22) 2
H H2W5 0.4300(23) 0.2605(9) 0.4839(29) 1.0 Uiso 0.0472(27) 2
O OW5 0.5156(15) 0.3012(6) 0.4596(19) 1.0 Uiso 0.0472(27) 2
H H1W4 0.6767(24) 0.4375(10) 0.1989(34) 1.0 Uiso 0.0517(28) 2
H H2W4 0.4580(22) 0.4241(11) 0.0688(24) 1.0 Uiso 0.0517(28) 2

loop_
_atom_type_symbol
_atom_type_number_in_cell
Si 12.0
Al 4.0
O 42.0
Ca 2.0
H 20.0

loop_
_geom_angle_atom_site_label_1
_geom_angle_atom_site_label_2
_geom_angle_atom_site_label_3
_geom_angle
_geom_angle_site_symmetry_1
_geom_angle_site_symmetry_2
_geom_angle_site_symmetry_3
_geom_angle_publ_flag
O9 SI1 O13 111.7(6) 2_656 . 1_555 n
O9 SI1 O14 114.5(6) 2_656 . 1_555 n
O9 SI1 O15 110.1(6) 2_656 . 1_555 n
O13 SI1 O14 110.2(6) 1_555 . 1_555 n
O13 SI1 O15 103.4(5) 1_555 . 1_555 n
O14 SI1 O15 106.2(5) 1_555 . 1_555 n
O10 SI2 O16 109.2(5) 1_555 . 1_555 n
O10 SI2 O17 112.5(5) 1_555 . 1_555 n
O10 SI2 O18 109.8(6) 1_555 . 1_555 n
O16 SI2 O17 112.1(7) 1_555 . 1_555 n
O16 SI2 O18 108.1(7) 1_555 . 1_555 n
O17 SI2 O18 105.0(6) 1_555 . 1_555 n
O11 SI3 O16 109.2(7) 1_455 . 1_555 n
O11 SI3 O19 107.3(7) 1_455 . 1_555 n
O11 SI3 O20 105.9(6) 1_455 . 1_455 n
O11 SI3 CA25 55.4(4) 1_455 . 1_455 n
O16 SI3 O19 106.0(6) 1_555 . 1_555 n
O16 SI3 O20 110.5(6) 1_555 . 1_455 n
O16 SI3 CA25 122.8(5) 1_555 . 1_455 n
O19 SI3 O20 117.8(7) 1_555 . 1_455 n
O19 SI3 CA25 131.1(5) 1_555 . 1_455 n
O20 SI3 CA25 50.5(5) 1_455 . 1_455 n
O12 SI4 O17 113.2(7) 1_455 . 1_555 n
O12 SI4 O21 114.5(6) 1_455 . 2_646 n
O12 SI4 O22 106.9(6) 1_455 . 1_556 n
O17 SI4 O21 107.2(6) 1_555 . 2_646 n
O17 SI4 O22 103.5(6) 1_555 . 1_556 n
O21 SI4 O22 110.9(7) 2_646 . 1_556 n
O13 SI5 O19 115.1(7) 1_555 . 1_555 n
O13 SI5 O23 110.0(6) 1_555 . 1_556 n
O13 SI5 O24 103.3(6) 1_555 . 1_455 n
O19 SI5 O23 108.1(5) 1_555 . 1_556 n
O19 SI5 O24 108.2(6) 1_555 . 1_455 n
O23 SI5 O24 112.3(7) 1_556 . 1_455 n
O15 SI6 O18 109.3(7) 2_646 . 1_555 n
O15 SI6 O22 112.7(6) 2_646 . 1_555 n
O15 SI6 O24 105.1(5) 2_646 . 2_646 n
O18 SI6 O22 104.4(6) 1_555 . 1_555 n
O18 SI6 O24 115.6(6) 1_555 . 2_646 n
O22 SI6 O24 110.1(7) 1_555 . 2_646 n
O9 AL7 O10 110.1(6) 1_555 . 1_555 n
O9 AL7 O11 103.9(5) 1_555 . 1_555 n
O9 AL7 O12 114.0(6) 1_555 . 1_555 n
O10 AL7 O11 112.4(5) 1_555 . 1_555 n
O10 AL7 O12 107.4(6) 1_555 . 1_555 n
O11 AL7 O12 109.2(6) 1_555 . 1_555 n
O14 AL8 O20 105.7(6) 1_555 . 1_455 n
O14 AL8 O21 114.5(6) 1_555 . 1_455 n
O14 AL8 O23 111.4(6) 1_555 . 1_555 n
O20 AL8 O21 107.1(5) 1_455 . 1_455 n
O20 AL8 O23 103.4(6) 1_455 . 1_555 n
O21 AL8 O23 113.7(6) 1_455 . 1_555 n
SI1 O9 AL7 139.4(7) 2_646 . 1_555 n
SI2 O10 AL7 150.3(6) 1_555 . 1_555 n
SI3 O11 AL7 145.7(7) 1_655 . 1_555 n
SI3 O11 CA25 92.8(5) 1_655 . 1_555 n
AL7 O11 CA25 120.4(5) 1_555 . 1_555 n
SI4 O12 AL7 135.8(6) 1_655 . 1_555 n
SI1 O13 SI5 138.9(7) 1_555 . 1_555 n
SI1 O14 AL8 140.1(6) 1_555 . 1_555 n
SI1 O15 SI6 145.2(7) 1_555 . 2_656 n
SI2 O16 SI3 144.2(7) 1_555 . 1_555 n
SI2 O17 SI4 138.9(7) 1_555 . 1_555 n
SI2 O18 SI6 161.1(8) 1_555 . 1_555 n
SI3 O19 SI5 141.7(7) 1_555 . 1_555 n
SI3 O20 AL8 135.7(7) 1_655 . 1_655 n
SI3 O20 CA25 97.9(6) 1_655 . 1_555 n
AL8 O20 CA25 125.7(6) 1_655 . 1_555 n
SI4 O21 AL8 132.6(6) 2_656 . 1_655 n
SI4 O22 SI6 142.9(7) 1_554 . 1_555 n
SI5 O23 AL8 145.1(7) 1_554 . 1_555 n
SI5 O24 SI6 154.6(8) 1_655 . 2_656 n
SI3 CA25 O11 31.83(18) 1_655 . 1_555 n
SI3 CA25 O20 31.61(20) 1_655 . 1_555 n
SI3 CA25 OW1 142.9(8) 1_655 . 1_555 n
SI3 CA25 OW2 126.5(7) 1_655 . 1_554 n
SI3 CA25 OW3 83.8(5) 1_655 . 1_555 n
SI3 CA25 OW4 107.6(5) 1_655 . 1_555 n
SI3 CA25 OW5 83.6(5) 1_655 . 1_555 n
O11 CA25 O20 63.4(4) 1_555 . 1_555 n
O11 CA25 OW1 111.1(7) 1_555 . 1_555 n
O11 CA25 OW2 148.9(8) 1_555 . 1_554 n
O11 CA25 OW3 75.5(5) 1_555 . 1_555 n
O11 CA25 OW4 124.5(6) 1_555 . 1_555 n
O11 CA25 OW5 68.2(5) 1_555 . 1_555 n
O20 CA25 OW1 173.8(8) 1_555 . 1_555 n
O20 CA25 OW2 99.7(7) 1_555 . 1_554 n
O20 CA25 OW3 94.9(6) 1_555 . 1_555 n
O20 CA25 OW4 86.2(6) 1_555 . 1_555 n
O20 CA25 OW5 99.4(6) 1_555 . 1_555 n
OW1 CA25 OW2 86.5(7) 1_555 . 1_554 n
OW1 CA25 OW3 86.2(6) 1_555 . 1_555 n
OW1 CA25 OW4 95.3(6) 1_555 . 1_555 n
OW1 CA25 OW5 75.4(5) 1_555 . 1_555 n
OW2 CA25 OW3 80.6(5) 1_554 . 1_555 n
OW2 CA25 OW4 76.5(7) 1_554 . 1_555 n
OW2 CA25 OW5 142.7(8) 1_554 . 1_555 n
OW3 CA25 OW4 156.9(8) 1_555 . 1_555 n
OW3 CA25 OW5 129.1(8) 1_555 . 1_555 n
OW4 CA25 OW5 73.1(6) 1_555 . 1_555 n
CA25 OW1 H1W1 123.4(15) 1_555 . 1_555 n
CA25 OW1 H2W1 113.3(17) 1_555 . 1_555 n
H1W1 OW1 H2W1 110.1(18) 1_555 . 1_555 n
CA25 OW2 H1W2 139.3(14) 1_556 . 2_646 n
CA25 OW2 H2W2 131.5(15) 1_556 . 1_555 n
H1W2 OW2 H2W2 89.2(17) 2_646 . 1_555 n
OW2 H1W2 H2W2 45.4(9) 2_656 . 2_656 n
OW2 H2W2 H1W2 45.4(9) 1_555 . 2_646 n
CA25 OW3 H1W3 137.6(11) 1_555 . 1_555 n
CA25 OW3 H2W3 117.3(11) 1_555 . 1_555 n
H1W3 OW3 H2W3 105.1(14) 1_555 . 1_555 n
CA25 OW4 H1W4 113.0(13) 1_555 . 1_555 n
CA25 OW4 H2W4 127.8(14) 1_555 . 1_555 n
H1W4 OW4 H2W4 112.7(18) 1_555 . 1_555 n
CA25 OW5 H1W5 111.8(14) 1_555 . 1_555 n
CA25 OW5 H2W5 114.6(13) 1_555 . 1_555 n
H1W5 OW5 H2W5 111.0(18) 1_555 . 1_555 n

loop_
_geom_bond_atom_site_label_1
_geom_bond_atom_site_label_2
_geom_bond_distance
_geom_bond_site_symmetry_1
_geom_bond_site_symmetry_2
_geom_bond_publ_flag
SI1 O9 1.6264(29) . 2_656 n
SI1 O13 1.6252(29) . 1_555 n
SI1 O14 1.6267(29) . 1_555 n
SI1 O15 1.6271(29) . 1_555 n
SI2 O10 1.6264(29) . 1_555 n
SI2 O16 1.6286(29) . 1_555 n
SI2 O17 1.6257(29) . 1_555 n
SI2 O18 1.6276(29) . 1_555 n
SI3 AL8 3.104(8) . 1_555 n
SI3 O11 1.6257(29) . 1_455 n
SI3 O16 1.6300(29) . 1_555 n
SI3 O19 1.6267(29) . 1_555 n
SI3 O20 1.6288(29) . 1_455 n
SI3 CA25 3.078(14) . 1_455 n
SI4 AL7 3.104(7) . 1_455 n
SI4 AL8 3.069(8) . 2_546 n
SI4 O12 1.6277(29) . 1_455 n
SI4 O17 1.6268(29) . 1_555 n
SI4 O21 1.6287(29) . 2_646 n
SI4 O22 1.6289(29) . 1_556 n
SI5 O13 1.6244(29) . 1_555 n
SI5 O19 1.6246(29) . 1_555 n
SI5 O23 1.6250(29) . 1_556 n
SI5 O24 1.6229(29) . 1_455 n
SI6 O15 1.6263(29) . 2_646 n
SI6 O18 1.6257(29) . 1_555 n
SI6 O22 1.6275(29) . 1_555 n
SI6 O24 1.6243(29) . 2_646 n
AL7 SI4 3.104(7) . 1_655 n
AL7 O9 1.7243(29) . 1_555 n
AL7 O10 1.7237(29) . 1_555 n
AL7 O11 1.7242(29) . 1_555 n
AL7 O12 1.7224(29) . 1_555 n
AL7 CA25 3.718(16) . 1_555 n
AL8 SI3 3.104(8) . 1_555 n
AL8 SI4 3.069(8) . 2_556 n
AL8 O14 1.7208(29) . 1_555 n
AL8 O20 1.7222(30) . 1_455 n
AL8 O21 1.7229(29) . 1_455 n
AL8 O23 1.7218(29) . 1_555 n
AL8 CA25 3.680(17) . 1_455 n
O9 SI1 1.6264(29) . 2_646 n
O9 AL7 1.7243(29) . 1_555 n
O9 H2W3 1.875(16) . 1_555 n
O10 SI2 1.6264(29) . 1_555 n
O10 AL7 1.7237(29) . 1_555 n
O11 SI3 1.6257(29) . 1_655 n
O11 AL7 1.7242(29) . 1_555 n
O11 CA25 2.536(15) . 1_555 n
O12 SI4 1.6277(29) . 1_655 n
O12 AL7 1.7224(29) . 1_555 n
O12 H1W3 1.841(13) . 1_556 n
O13 SI1 1.6252(29) . 1_555 n
O13 SI5 1.6244(29) . 1_555 n
O14 SI1 1.6267(29) . 1_555 n
O14 AL8 1.7208(29) . 1_555 n
O14 H1W5 1.814(16) . 1_555 n
O15 SI1 1.6271(29) . 1_555 n
O15 SI6 1.6263(29) . 2_656 n
O16 SI2 1.6286(29) . 1_555 n
O16 SI3 1.6300(29) . 1_555 n
O16 H2W5 2.038(14) . 1_555 n
O17 SI2 1.6257(29) . 1_555 n
O17 SI4 1.6268(29) . 1_555 n
O17 H2W1 1.906(14) . 1_556 n
O18 SI2 1.6276(29) . 1_555 n
O18 SI6 1.6257(29) . 1_555 n
O19 SI3 1.6267(29) . 1_555 n
O19 SI5 1.6246(29) . 1_555 n
O20 SI3 1.6288(29) . 1_655 n
O20 AL8 1.7222(30) . 1_655 n
O20 CA25 2.399(15) . 1_555 n
O21 SI4 1.6287(29) . 2_656 n
O21 AL8 1.7229(29) . 1_655 n
O21 H1W4 1.728(17) . 1_555 n
O22 SI4 1.6289(29) . 1_554 n
O22 SI6 1.6275(29) . 1_555 n
O23 SI5 1.6250(29) . 1_554 n
O23 AL8 1.7218(29) . 1_555 n
O24 SI5 1.6229(29) . 1_655 n
O24 SI6 1.6243(29) . 2_656 n
CA25 SI3 3.078(14) . 1_655 n
CA25 AL7 3.718(16) . 1_555 n
CA25 AL8 3.680(17) . 1_655 n
CA25 O11 2.536(15) . 1_555 n
CA25 O20 2.399(15) . 1_555 n
CA25 H1W1 3.060(22) . 1_555 n
CA25 OW1 2.396(19) . 1_555 n
CA25 H2W1 2.938(26) . 1_555 n
CA25 OW2 2.309(16) . 1_554 n
CA25 H1W2 3.136(20) . 2_645 n
CA25 H2W2 3.064(19) . 1_554 n
CA25 OW3 2.371(17) . 1_555 n
CA25 OW4 2.347(19) . 1_555 n
CA25 H1W5 3.015(22) . 1_555 n
CA25 H2W3 2.965(21) . 1_555 n
CA25 H2W5 3.052(21) . 1_555 n
CA25 OW5 2.497(18) . 1_555 n
CA25 H1W4 2.888(24) . 1_555 n
CA25 H2W4 3.062(23) . 1_555 n
H1W1 CA25 3.060(22) . 1_555 n
H1W1 OW1 0.9975(30) . 1_555 n
H1W1 H2W1 1.636(18) . 1_555 n
OW1 CA25 2.396(19) . 1_555 n
OW1 H1W1 0.9975(30) . 1_555 n
OW1 H2W1 0.9982(30) . 1_555 n
H2W1 O17 1.906(14) . 1_554 n
H2W1 CA25 2.938(26) . 1_555 n
H2W1 H1W1 1.636(18) . 1_555 n
H2W1 OW1 0.9982(30) . 1_555 n
OW2 CA25 2.309(16) . 1_556 n
OW2 H1W2 1.0000(30) . 2_646 n
OW2 H2W2 0.9991(30) . 1_555 n
H1W2 CA25 3.136(20) . 2_655 n
H1W2 OW2 1.0000(30) . 2_656 n
H1W2 H2W2 1.403(22) . 2_656 n
H2W2 CA25 3.064(19) . 1_556 n
H2W2 OW2 0.9991(30) . 1_555 n
H2W2 H1W2 1.403(22) . 2_646 n
OW3 CA25 2.371(17) . 1_555 n
OW3 H1W3 0.9977(30) . 1_555 n
OW3 H2W3 0.9990(30) . 1_555 n
OW4 CA25 2.347(19) . 1_555 n
OW4 H1W4 1.0002(30) . 1_555 n
OW4 H2W4 0.9990(30) . 1_555 n
H1W5 O14 1.814(16) . 1_555 n
H1W5 CA25 3.015(22) . 1_555 n
H1W5 H2W5 1.648(18) . 1_555 n
H1W5 OW5 0.9998(30) . 1_555 n
H1W3 O12 1.841(13) . 1_554 n
H1W3 OW3 0.9977(30) . 1_555 n
H1W3 H2W3 1.585(15) . 1_555 n
H2W3 O9 1.875(16) . 1_555 n
H2W3 CA25 2.965(21) . 1_555 n
H2W3 OW3 0.9990(30) . 1_555 n
H2W3 H1W3 1.585(15) . 1_555 n
H2W5 O16 2.038(14) . 1_555 n
H2W5 CA25 3.052(21) . 1_555 n
H2W5 H1W5 1.648(18) . 1_555 n
H2W5 OW5 0.9996(30) . 1_555 n
OW5 CA25 2.497(18) . 1_555 n
OW5 H1W5 0.9998(30) . 1_555 n
OW5 H2W5 0.9996(30) . 1_555 n
H1W4 O21 1.728(17) . 1_555 n
H1W4 CA25 2.888(24) . 1_555 n
H1W4 OW4 1.0002(30) . 1_555 n
H1W4 H2W4 1.664(18) . 1_555 n
H2W4 CA25 3.062(23) . 1_555 n
H2W4 OW4 0.9990(30) . 1_555 n
H2W4 H1W4 1.664(18) . 1_555 n

loop_
_pd_block_diffractogram_id
2007-12-17T17:50|PUBLICATIONCONSTRAIN_H_01|Paul_Henry|D20
2007-12-17T17:50|PUBLICATIONCONSTRAIN_H_02|Paul_Henry|D20
